data_1001537
loop_
_publ_author_name
'Michel, C'
'Hervieu, M'
'Caignaert, V'
'Raveau, B'

_publ_section_title
;
Structure Refinement of the semi-Metallic Oxide SrTl~2~O~4~: a Neutron
Diffraction Study
;
_journal_coden_ASTM ACSCEE
_journal_name_full 'Acta Crystallographica C (39,1983-)'
_journal_page_first 1747
_journal_page_last 1749
_journal_volume 48
_journal_year 1992
_chemical_formula_structural 'Sr Tl2 O4'
_chemical_formula_sum 'O4 Sr Tl2'
_chemical_name_systematic 'Strontium dithallium(III) oxide'
_space_group_IT_number 62
_symmetry_cell_setting orthorhombic
_symmetry_Int_Tables_number 62
_symmetry_space_group_name_Hall '-P 2c 2n'
_symmetry_space_group_name_H-M 'P n a m'
_cell_angle_alpha 90
_cell_angle_beta 90
_cell_angle_gamma 90
_cell_formula_units_Z 4
_cell_length_a 10.0451(2)
_cell_length_b 11.6905(2)
_cell_length_c 3.40860(4)
_cell_volume 400.3
_refine_ls_R_factor_all 0.048
_cod_database_code 1001537

loop_
_symmetry_equiv_pos_as_xyz
x,y,z
1/2+x,1/2-y,1/2-z
-x,-y,1/2+z
1/2-x,1/2+y,-z
-x,-y,-z
1/2-x,1/2+y,1/2+z
x,y,1/2-z
1/2+x,1/2-y,z

loop_
_atom_site_label
_atom_site_type_symbol
_atom_site_symmetry_multiplicity
_atom_site_Wyckoff_symbol
_atom_site_fract_x
_atom_site_fract_y
_atom_site_fract_z
_atom_site_occupancy
_atom_site_attached_hydrogens
_atom_site_calc_flag
Tl1 Tl3+ 4 c 0.4225(2) 0.6090(1) 0.25 1. 0 d
Tl2 Tl3+ 4 c 0.4212(2) 0.1093(1) 0.25 1. 0 d
Sr1 Sr2+ 4 c 0.7534(2) 0.6504(2) 0.25 1. 0 d
O1 O2- 4 c 0.2110(2) 0.1772(2) 0.25 1. 0 d
O2 O2- 4 c 0.1256(2) 0.4777(2) 0.25 1. 0 d
O3 O2- 4 c 0.5188(2) 0.7790(2) 0.25 1. 0 d
O4 O2- 4 c 0.4136(2) 0.4254(2) 0.25 1. 0 d

loop_
_atom_type_symbol
_atom_type_oxidation_number
Tl3+ 3.000
Sr2+ 2.000
O2- -2.000
